data_1558885
loop_
_publ_author_name
'Sengupta, Debabrata'
'Goswami, Sreetosh'
'Banerjee, Rajdeep'
'Guberman-Pfeffer, Matthew J.'
'Patra, Abhijeet'
'Dutta, Anirban'
'Pramanick, Rajib'
'Narasimhan, Shobhana'
'Pradhan, Narayan'
'Batista, Victor'
'Venkatesan, T.'
'Goswami, Sreebrata'

_publ_section_title
;
 Size-selective Pt siderophores based on redox active azo-aromatic ligands
;
_journal_name_full 'Chemical Science'
_journal_paper_doi 10.1039/D0SC02683B
_journal_year 2020
_chemical_formula_moiety 'C22 H18 N6 Pt'
_chemical_formula_sum 'C22 H18 N6 Pt'
_chemical_formula_weight 561.50
_space_group_crystal_system monoclinic
_space_group_IT_number 14
_space_group_name_Hall '-P 2ybc'
_space_group_name_H-M_alt 'P 1 21/c 1'
_atom_sites_solution_hydrogens geom
_audit_creation_method SHELXL-2013
_audit_update_record
;
2019-10-15 deposited with the CCDC.	2020-08-04 downloaded from the CCDC.
;
_cell_angle_alpha 90
_cell_angle_beta 112.053(4)
_cell_angle_gamma 90
_cell_formula_units_Z 2
_cell_length_a 9.8643(19)
_cell_length_b 9.9442(19)
_cell_length_c 10.655(2)
_cell_measurement_reflns_used 7935
_cell_measurement_temperature 293(2)
_cell_measurement_theta_max 31.87
_cell_measurement_theta_min 2.23
_cell_volume 968.7(3)
_computing_cell_refinement 'Bruker SMART'
_computing_data_collection 'Bruker SMART'
_computing_data_reduction 'Bruker SAINT'
_computing_molecular_graphics 'Bruker SHELXTL'
_computing_publication_material 'Bruker SHELXTL'
_computing_structure_refinement 'SHELXL-2013 (Sheldrick, 2013)'
_diffrn_ambient_temperature 293(2)
_diffrn_measured_fraction_theta_full 1.000
_diffrn_measured_fraction_theta_max 0.998
_diffrn_measurement_device_type 'CCD area detector'
_diffrn_measurement_method 'phi SCANS'
_diffrn_radiation_type MoK\a
_diffrn_radiation_wavelength 0.71073
_diffrn_reflns_av_R_equivalents 0.0415
_diffrn_reflns_av_unetI/netI 0.0296
_diffrn_reflns_Laue_measured_fraction_full 1.000
_diffrn_reflns_Laue_measured_fraction_max 0.998
_diffrn_reflns_limit_h_max 12
_diffrn_reflns_limit_h_min -12
_diffrn_reflns_limit_k_max 12
_diffrn_reflns_limit_k_min -12
_diffrn_reflns_limit_l_max 13
_diffrn_reflns_limit_l_min -13
_diffrn_reflns_number 12971
_diffrn_reflns_point_group_measured_fraction_full 1.000
_diffrn_reflns_point_group_measured_fraction_max 0.998
_diffrn_reflns_theta_full 25.242
_diffrn_reflns_theta_max 27.482
_diffrn_reflns_theta_min 2.228
_diffrn_source 'fine-focus sealed tube'
_exptl_absorpt_coefficient_mu 7.264
_exptl_absorpt_correction_T_max 0.342
_exptl_absorpt_correction_T_min 0.270
_exptl_absorpt_correction_type empirical
_exptl_absorpt_process_details SADABS
_exptl_crystal_colour Green
_exptl_crystal_density_diffrn 1.925
_exptl_crystal_density_method 'not measured'
_exptl_crystal_description Plate
_exptl_crystal_F_000 540
_exptl_crystal_size_max 0.18
_exptl_crystal_size_mid 0.16
_exptl_crystal_size_min 0.14
_refine_diff_density_max 1.154
_refine_diff_density_min -1.056
_refine_diff_density_rms 0.123
_refine_ls_extinction_method none
_refine_ls_goodness_of_fit_ref 0.856
_refine_ls_hydrogen_treatment constr
_refine_ls_matrix_type full
_refine_ls_number_parameters 133
_refine_ls_number_reflns 2216
_refine_ls_number_restraints 0
_refine_ls_restrained_S_all 0.856
_refine_ls_R_factor_all 0.0294
_refine_ls_R_factor_gt 0.0229
_refine_ls_shift/su_max 0.021
_refine_ls_shift/su_mean 0.003
_refine_ls_structure_factor_coef Fsqd
_refine_ls_weighting_details 'w=1/[\s^2^(Fo^2^)+(0.0421P)^2^+3.5577P] where P=(Fo^2^+2Fc^2^)/3'
_refine_ls_weighting_scheme calc
_refine_ls_wR_factor_gt 0.0612
_refine_ls_wR_factor_ref 0.0692
_reflns_Friedel_coverage 0.000
_reflns_number_gt 1726
_reflns_number_total 2216
_reflns_threshold_expression 'I > 2\s(I)'
_cod_data_source_file d0sc02683b2.cif
_cod_data_source_block 1
_cod_depositor_comments
;
The following automatic conversions were performed:

data item '_exptl_absorpt_correction_type' value 'EMPIRICAL' was
changed to 'empirical' in accordance with the
/home/data/users/saulius/crontab/automatic-downloads/rss-feeds/RSC/lib/dictionaries/cif_core.dic
dictionary named 'cif_core.dic' version 2.4.2 last updated on
2011-04-26.

Automatic conversion script
Id: cif_fix_values 7556 2019-12-06 15:28:31Z antanas 
;
_cod_original_sg_symbol_H-M 'P 21/c'
_cod_database_code 1558885
_shelx_space_group_comment
;
The symmetry employed for this shelxl refinement is uniquely defined
by the following loop, which should always be used as a source of
symmetry information in preference to the above space-group names.
They are only intended as comments.
;
_shelxl_version_number 2013-4

loop_
_space_group_symop_operation_xyz
'x, y, z'
'-x, y+1/2, -z+1/2'
'-x, -y, -z'
'x, -y-1/2, z-1/2'

loop_
_atom_site_label
_atom_site_type_symbol
_atom_site_fract_x
_atom_site_fract_y
_atom_site_fract_z
_atom_site_U_iso_or_equiv
_atom_site_adp_type
_atom_site_occupancy
_atom_site_site_symmetry_order
_atom_site_calc_flag
_atom_site_refinement_flags_posn
_atom_site_refinement_flags_adp
_atom_site_refinement_flags_occupancy
_atom_site_disorder_assembly
_atom_site_disorder_group
C6 C 0.2298(4) 0.7069(4) 0.0088(4) 0.0316(8) Uani 1 1 d . . . . .
C7 C 0.3176(5) 0.7288(4) -0.0645(4) 0.0388(9) Uani 1 1 d . . . . .
H7 H 0.3570 0.6566 -0.0948 0.047 Uiso 1 1 calc R U . . .
C11 C 0.1720(5) 0.8143(4) 0.0548(4) 0.0406(10) Uani 1 1 d . . . . .
H11 H 0.1139 0.7992 0.1047 0.049 Uiso 1 1 calc R U . . .
C10 C 0.2013(6) 0.9441(5) 0.0261(5) 0.0495(11) Uani 1 1 d . . . . .
H10 H 0.1625 1.0167 0.0565 0.059 Uiso 1 1 calc R U . . .
C9 C 0.2877(7) 0.9658(5) -0.0475(6) 0.0524(13) Uani 1 1 d . . . . .
H9 H 0.3067 1.0532 -0.0673 0.063 Uiso 1 1 calc R U . . .
C8 C 0.3461(5) 0.8598(5) -0.0920(5) 0.0487(11) Uani 1 1 d . . . . .
H8 H 0.4052 0.8756 -0.1409 0.058 Uiso 1 1 calc R U . . .
Pt1 Pt 0.0000 0.5000 0.0000 0.02469(9) Uani 1 2 d S . P . .
N3 N 0.1959(3) 0.5738(3) 0.0365(3) 0.0276(6) Uani 1 1 d . . . . .
N1 N 0.1334(3) 0.3666(3) 0.1291(3) 0.0292(6) Uani 1 1 d . . . . .
N2 N 0.3136(5) 0.4977(3) 0.0988(4) 0.0330(8) Uani 1 1 d . . . . .
C1 C 0.1001(5) 0.2681(4) 0.2025(4) 0.0358(9) Uani 1 1 d . . . . .
H1 H 0.0038 0.2595 0.1961 0.043 Uiso 1 1 calc R U . . .
C2 C 0.2022(5) 0.1822(4) 0.2845(4) 0.0406(10) Uani 1 1 d . . . . .
H2 H 0.1758 0.1164 0.3331 0.049 Uiso 1 1 calc R U . . .
C5 C 0.2770(4) 0.3862(4) 0.1489(4) 0.0320(8) Uani 1 1 d . . . . .
C4 C 0.3850(4) 0.2959(4) 0.2295(4) 0.0382(9) Uani 1 1 d . . . . .
H4 H 0.4817 0.3062 0.2378 0.046 Uiso 1 1 calc R U . . .
C3 C 0.3475(5) 0.1939(4) 0.2949(5) 0.0435(10) Uani 1 1 d . . . . .
H3 H 0.4176 0.1325 0.3461 0.052 Uiso 1 1 calc R U . . .

loop_
_atom_site_aniso_label
_atom_site_aniso_U_11
_atom_site_aniso_U_22
_atom_site_aniso_U_33
_atom_site_aniso_U_23
_atom_site_aniso_U_13
_atom_site_aniso_U_12
C6 0.0276(19) 0.033(2) 0.0294(18) 0.0003(15) 0.0055(15) -0.0059(15)
C7 0.037(2) 0.041(2) 0.042(2) 0.0035(18) 0.0187(19) -0.0013(18)
C11 0.041(2) 0.042(2) 0.040(2) -0.0046(18) 0.0162(19) -0.0049(19)
C10 0.057(3) 0.033(2) 0.053(3) -0.005(2) 0.013(2) 0.000(2)
C9 0.058(3) 0.038(2) 0.056(3) 0.009(2) 0.016(3) -0.010(2)
C8 0.047(3) 0.049(3) 0.055(3) 0.012(2) 0.025(2) -0.007(2)
Pt1 0.02043(13) 0.02768(13) 0.02550(12) 0.00185(7) 0.00810(9) -0.00100(7)
N3 0.0156(14) 0.0365(18) 0.0294(15) -0.0003(13) 0.0070(12) -0.0027(12)
N1 0.0258(16) 0.0312(16) 0.0285(15) 0.0015(13) 0.0077(13) -0.0013(13)
N2 0.0251(19) 0.035(2) 0.036(2) 0.0008(12) 0.0079(16) -0.0009(12)
C1 0.034(2) 0.040(2) 0.033(2) 0.0036(17) 0.0128(17) -0.0032(17)
C2 0.043(2) 0.037(2) 0.036(2) 0.0070(17) 0.0073(18) -0.0022(18)
C5 0.0276(19) 0.033(2) 0.0320(19) -0.0017(15) 0.0074(15) -0.0002(15)
C4 0.0240(19) 0.041(2) 0.046(2) -0.0002(18) 0.0092(17) 0.0060(16)
C3 0.044(3) 0.035(2) 0.042(2) 0.0042(18) 0.006(2) 0.0060(19)

loop_
_atom_type_symbol
_atom_type_description
_atom_type_scat_dispersion_real
_atom_type_scat_dispersion_imag
_atom_type_scat_source
C C 0.0033 0.0016 'International Tables Vol C Tables 4.2.6.8 and 6.1.1.4'
H H 0.0000 0.0000 'International Tables Vol C Tables 4.2.6.8 and 6.1.1.4'
N N 0.0061 0.0033 'International Tables Vol C Tables 4.2.6.8 and 6.1.1.4'
O O 0.0106 0.0060 'International Tables Vol C Tables 4.2.6.8 and 6.1.1.4'
S S 0.1246 0.1234 'International Tables Vol C Tables 4.2.6.8 and 6.1.1.4'
Cl Cl 0.1484 0.1585 'International Tables Vol C Tables 4.2.6.8 and 6.1.1.4'
Pt Pt -1.7033 8.3905 'International Tables Vol C Tables 4.2.6.8 and 6.1.1.4'

loop_
_geom_angle_atom_site_label_1
_geom_angle_atom_site_label_2
_geom_angle_atom_site_label_3
_geom_angle
_geom_angle_site_symmetry_1
_geom_angle_site_symmetry_3
_geom_angle_publ_flag
C11 C6 C7 120.4(4) . . ?
C11 C6 N3 119.0(4) . . ?
C7 C6 N3 120.6(4) . . ?
C6 C7 C8 119.1(4) . . ?
C6 C11 C10 119.7(4) . . ?
C9 C10 C11 119.9(5) . . ?
C10 C9 C8 120.6(5) . . ?
C7 C8 C9 120.4(5) . . ?
N3 Pt1 N3 180.0 3_565 . ?
N3 Pt1 N1 103.42(13) 3_565 . ?
N3 Pt1 N1 76.58(13) . . ?
N3 Pt1 N1 76.59(13) 3_565 3_565 ?
N3 Pt1 N1 103.42(13) . 3_565 ?
N1 Pt1 N1 180.0 . 3_565 ?
N2 N3 C6 113.7(3) . . ?
N2 N3 Pt1 119.6(3) . . ?
C6 N3 Pt1 126.6(3) . . ?
C5 N1 C1 118.2(3) . . ?
C5 N1 Pt1 112.8(2) . . ?
C1 N1 Pt1 129.0(3) . . ?
N3 N2 C5 110.7(4) . . ?
C2 C1 N1 122.5(4) . . ?
C1 C2 C3 119.3(4) . . ?
N2 C5 N1 118.4(4) . . ?
N2 C5 C4 121.0(4) . . ?
N1 C5 C4 120.3(4) . . ?
C3 C4 C5 119.9(4) . . ?
C4 C3 C2 119.3(4) . . ?

loop_
_geom_bond_atom_site_label_1
_geom_bond_atom_site_label_2
_geom_bond_distance
_geom_bond_site_symmetry_2
_geom_bond_publ_flag
C6 C11 1.383(6) . ?
C6 C7 1.384(6) . ?
C6 N3 1.423(5) . ?
C7 C8 1.387(6) . ?
C11 C10 1.382(6) . ?
C10 C9 1.375(8) . ?
C9 C8 1.368(8) . ?
Pt1 N3 1.965(3) 3_565 ?
Pt1 N3 1.965(3) . ?
Pt1 N1 2.006(3) . ?
Pt1 N1 2.006(3) 3_565 ?
N3 N2 1.335(5) . ?
N1 C5 1.366(5) . ?
N1 C1 1.369(5) . ?
N2 C5 1.338(5) . ?
C1 C2 1.358(6) . ?
C2 C3 1.401(7) . ?
C5 C4 1.411(6) . ?
C4 C3 1.358(6) . ?
